data_2106582
loop_
_publ_author_name
'Radha, A.V.'
'Kamath, P.V.'
'Shivakumara, C.'

_publ_section_title
;
 Order and disorder among the layered double hydroxides: A combined
 Rietveld and DIFFaX approach
;
_journal_name_full 'Acta Crystallographica B (39,1983-)'
_journal_page_first 243
_journal_page_last 250
_journal_volume 63
_journal_year 2007
_chemical_formula_sum 'C0.5 H9 Al Co2 O9'
_chemical_name_systematic '(Co4 Al2 (O H)12 C O3 (H2 O)3)0.5'
_space_group_IT_number 166
_symmetry_space_group_name_Hall '-R 3 2"'
_symmetry_space_group_name_H-M 'R -3 m :H'
_cell_angle_alpha 90
_cell_angle_beta 90
_cell_angle_gamma 120
_cell_formula_units_Z 1
_cell_length_a 3.066045
_cell_length_b 3.066045
_cell_length_c 22.59311
_cell_volume 183.935
_citation_journal_id_ASTM ASBSDK
_cod_data_source_file Radha_ASBSDK_2007_1288.cif
_cod_data_source_block C0.5H9Al1Co2O9
_cod_original_cell_volume 183.9347
_cod_original_formula_sum 'C0.5 H9 Al1 Co2 O9'
_cod_database_code 2106582

loop_
_symmetry_equiv_pos_as_xyz
x,y,z
-y,x-y,z
-x+y,-x,z
y,x,-z
-x,-x+y,-z
x-y,-y,-z
-x,-y,-z
y,-x+y,-z
x-y,x,-z
-y,-x,z
x,x-y,z
-x+y,y,z
x+2/3,y+1/3,z+1/3
-y+2/3,x-y+1/3,z+1/3
-x+y+2/3,-x+1/3,z+1/3
y+2/3,x+1/3,-z+1/3
-x+2/3,-x+y+1/3,-z+1/3
x-y+2/3,-y+1/3,-z+1/3
-x+2/3,-y+1/3,-z+1/3
y+2/3,-x+y+1/3,-z+1/3
x-y+2/3,x+1/3,-z+1/3
-y+2/3,-x+1/3,z+1/3
x+2/3,x-y+1/3,z+1/3
-x+y+2/3,y+1/3,z+1/3
x+1/3,y+2/3,z+2/3
-y+1/3,x-y+2/3,z+2/3
-x+y+1/3,-x+2/3,z+2/3
y+1/3,x+2/3,-z+2/3
-x+1/3,-x+y+2/3,-z+2/3
x-y+1/3,-y+2/3,-z+2/3
-x+1/3,-y+2/3,-z+2/3
y+1/3,-x+y+2/3,-z+2/3
x-y+1/3,x+2/3,-z+2/3
-y+1/3,-x+2/3,z+2/3
x+1/3,x-y+2/3,z+2/3
-x+y+1/3,y+2/3,z+2/3

loop_
_atom_site_label
_atom_site_type_symbol
_atom_site_fract_x
_atom_site_fract_y
_atom_site_fract_z
_atom_site_occupancy
_atom_site_U_iso_or_equiv
C1 C+4 0 0 0.167 0.07787 0.0
Co1 Co+2 0 0 0 0.68157 0.0
O1 O-2 0 0 0.3747 1 0.0
O2 O-2 0.11386 -0.11386 0.5 0.16627 0.0
Al1 Al+3 0 0 0 0.31147 0.0
